data_7715889
loop_
_publ_author_name
'Volkov, Sergey'
'Yukhno, Valentina'
'Banaru, Alexander'
'Deyneko, Dina'
'Aksenov, Sergey'
'Charkin, Dmitri'
'Povolotskiy, Alexey'
'Savchenko, Yevgeny'
'Antonov, Andrey'
'Krzhizhanovskaya, Maria'
'Ugolkov, Valery'
'Firsova, Vera'
'Vaitieva, Yulia'
'Boldyrev, Kirill'
'Bubnova, Rimma'

_publ_section_title
;
 Magnesium cations as templates for the self-assembly of supramolecular
 luminescent {Mg@[B<sub>18</sub>&#x3c6;<sub>34-35</sub>]}-clusters.
;
_journal_issue 19
_journal_name_full 'Dalton transactions (Cambridge, England : 2003)'
_journal_page_first 8112
_journal_page_last 8117
_journal_paper_doi 10.1039/d3dt04048h
_journal_volume 53
_journal_year 2024
_chemical_absolute_configuration unk
_chemical_formula_moiety 'B17 Mg O28, 1[C19H68N9]'
_chemical_formula_sum 'C19 H68 B17 Mg N9 O28'
_chemical_formula_weight 1079.113
_space_group_crystal_system tetragonal
_space_group_IT_number 113
_space_group_name_Hall 'P -4 2ab'
_space_group_name_H-M_alt 'P -4 21 m'
_symmetry_Int_Tables_number 113
_atom_sites_solution_primary dual
_audit_creation_date 2024-03-03
_audit_creation_method
;
Olex2 1.5-alpha
(compiled 2024.02.16 svn.r378c4104 for OlexSys, GUI svn.r6928)
;
_audit_update_record
;
2024-03-15 deposited with the CCDC.	2024-03-21 downloaded from the CCDC.
;
_cell_angle_alpha 90
_cell_angle_beta 90
_cell_angle_gamma 90
_cell_formula_units_Z 2
_cell_length_a 16.1163(6)
_cell_length_b 16.1163(6)
_cell_length_c 10.0685(6)
_cell_measurement_reflns_used 3637
_cell_measurement_temperature 296.3(9)
_cell_measurement_theta_max 24.1650
_cell_measurement_theta_min 1.7860
_cell_volume 2615.1(2)
_computing_cell_refinement 'CrysAlisPro 1.171.41.93a (Rigaku OD, 2020)'
_computing_data_collection 'CrysAlisPro 1.171.41.93a (Rigaku OD, 2020)'
_computing_data_reduction 'CrysAlisPro 1.171.41.93a (Rigaku OD, 2020)'
_computing_molecular_graphics 'Olex2 1.5-alpha (Dolomanov et al., 2009)'
_computing_publication_material 'Olex2 1.5-alpha (Dolomanov et al., 2009)'
_computing_structure_refinement 'olex2.refine 1.5-alpha (Bourhis et al., 2015)'
_computing_structure_solution 'SHELXD  (Sheldrick, 2008)'
_diffrn_ambient_environment air
_diffrn_ambient_temperature 296.3(9)
_diffrn_detector 'Hybrid Pixel Array Detector'
_diffrn_detector_area_resol_mean 10.0000
_diffrn_detector_type HyPix
_diffrn_measured_fraction_theta_full 1.0000
_diffrn_measured_fraction_theta_max 1.0000
_diffrn_measurement_details
;
List of Runs (angles in degrees, time in seconds):

  # Type    Start    End  Width  t~exp~   \w     \q     \k     \f   Frames
#--------------------------------------------------------------------------
  1  \w     21.00  46.00   0.50   80.00    --   11.38-142.00 166.00   50
  2  \w    -60.00 -35.00   0.50   80.00    --  -11.70 128.00  51.00   50
  3  \w    -17.00  36.00   0.50   80.00    --   11.38 -99.00-150.00  106
  4  \w    -60.00  33.00   0.50   80.00    --   11.38 -77.00-120.00  186
  5  \w      2.00  82.00   0.50   80.00    --   11.38  38.00   0.00  160
  6  \w    -20.00  14.00   0.50   80.00    --  -11.70 -99.00-150.00   68
  7  \w    -50.00  -9.00   0.50   80.00    --  -11.70 -38.00  30.00   82
  8  \w    -20.00  21.00   0.50   80.00    --  -11.70 -99.00-180.00   82
;
_diffrn_measurement_device 'four-circle diffractometer'
_diffrn_measurement_device_type 'XtaLAB Synergy, Single source at home/near, HyPix'
_diffrn_measurement_method '\w scans'
_diffrn_orient_matrix_type 'CrysAlisPro convention (1999,Acta A55,543-557)'
_diffrn_orient_matrix_UB_11 0.0426594000
_diffrn_orient_matrix_UB_12 -0.0102831000
_diffrn_orient_matrix_UB_13 0.0055586000
_diffrn_orient_matrix_UB_21 0.0106054000
_diffrn_orient_matrix_UB_22 0.0425140000
_diffrn_orient_matrix_UB_23 -0.0063557000
_diffrn_orient_matrix_UB_31 -0.0024293000
_diffrn_orient_matrix_UB_32 0.0047110000
_diffrn_orient_matrix_UB_33 0.0699475000
_diffrn_radiation_monochromator mirror
_diffrn_radiation_probe x-ray
_diffrn_radiation_type 'Mo K\a'
_diffrn_radiation_wavelength 0.71073
_diffrn_reflns_av_R_equivalents 0.1326
_diffrn_reflns_av_unetI/netI 0.0516
_diffrn_reflns_Laue_measured_fraction_full 1.0000
_diffrn_reflns_Laue_measured_fraction_max 1.0000
_diffrn_reflns_limit_h_max 16
_diffrn_reflns_limit_h_min -18
_diffrn_reflns_limit_k_max 18
_diffrn_reflns_limit_k_min -18
_diffrn_reflns_limit_l_max 10
_diffrn_reflns_limit_l_min -11
_diffrn_reflns_number 25772
_diffrn_reflns_point_group_measured_fraction_full 0.9996
_diffrn_reflns_point_group_measured_fraction_max 0.9996
_diffrn_reflns_theta_full 24.4210
_diffrn_reflns_theta_max 24.42
_diffrn_reflns_theta_min 1.79
_diffrn_source 'micro-focus sealed X-ray tube'
_diffrn_source_type 'PhotonJet (Mo) X-ray Source'
_exptl_absorpt_coefficient_mu 0.124
_exptl_absorpt_correction_T_max 1.000
_exptl_absorpt_correction_T_min 0.988
_exptl_absorpt_correction_type gaussian
_exptl_absorpt_process_details
;
CrysAlisPro 1.171.41.93a (Rigaku Oxford Diffraction, 2020)
Numerical absorption correction based on gaussian integration over
a multifaceted crystal model
Empirical absorption correction using spherical harmonics,
implemented in SCALE3 ABSPACK scaling algorithm.
;
_exptl_crystal_density_diffrn 1.370
_exptl_crystal_description prizm
_exptl_crystal_F_000 1133.045
_exptl_crystal_size_max 0.14
_exptl_crystal_size_mid 0.14
_exptl_crystal_size_min 0.05
_refine_diff_density_max 0.2196
_refine_diff_density_min -0.2171
_refine_diff_density_rms 0.0326
_refine_ls_abs_structure_details 'Hooft, R.W.W., Straver, L.H., Spek, A.L. (2010). J. Appl. Cryst., 43, 665-668.'
_refine_ls_abs_structure_Flack 0.2(4)
_refine_ls_d_res_high 0.8595
_refine_ls_d_res_low 11.3960
_refine_ls_goodness_of_fit_ref 0.9012
_refine_ls_hydrogen_treatment undef
_refine_ls_matrix_type full
_refine_ls_number_constraints 0
_refine_ls_number_parameters 106
_refine_ls_number_reflns 2278
_refine_ls_number_restraints 0
_refine_ls_restrained_S_all 0.9012
_refine_ls_R_factor_all 0.0491
_refine_ls_R_factor_gt 0.0336
_refine_ls_shift/su_max 0.0007
_refine_ls_shift/su_mean 0.0001
_refine_ls_structure_factor_coef Fsqd
_refine_ls_weighting_details 'w=1/[\s^2^(Fo^2^)+(0.0466P)^2^] where P=(Fo^2^+2Fc^2^)/3'
_refine_ls_weighting_scheme calc
_refine_ls_wR_factor_gt 0.0760
_refine_ls_wR_factor_ref 0.0815
_reflns_Friedel_coverage 0.999
_reflns_limit_h_max 18
_reflns_limit_h_min -18
_reflns_limit_k_max 13
_reflns_limit_k_min -13
_reflns_limit_l_max 11
_reflns_limit_l_min -11
_reflns_number_gt 1783
_reflns_number_total 2278
_reflns_threshold_expression I>=2u(I)
_cod_data_source_file d3dt04048h2.cif
_cod_data_source_block 2
_cod_depositor_comments 'Adding full bibliography for 7715886--7715891.cif.'
_cod_original_sg_symbol_Hall ' P -4 2ab'
_cod_original_formula_sum 'C19 H68 B17 Mg1 N9 O28'
_cod_database_code 7715889
_chemical_oxdiff_formula C19H68B17MgN9O28
_olex2_refinement_description
;
;
_smtbx_masks_void_probe_radius 1.0
_smtbx_masks_void_truncation_radius 1.45
_olex2_submission_special_instructions 'No special instructions were received'
_oxdiff_exptl_absorpt_empirical_details
;
Empirical correction (ABSPACK) includes:
- Absorption correction using spherical harmonics
- Frame scaling
;
_oxdiff_exptl_absorpt_empirical_full_max 2.280
_oxdiff_exptl_absorpt_empirical_full_min 0.583

loop_
_space_group_symop_id
_space_group_symop_operation_xyz
1 x,y,z
2 y,-x,-z
3 -y,x,-z
4 x+1/2,-y+1/2,-z
5 -x+1/2,y+1/2,-z
6 -x,-y,z
7 -y+1/2,-x+1/2,z
8 y+1/2,x+1/2,z

loop_
_atom_site_label
_atom_site_type_symbol
_atom_site_fract_x
_atom_site_fract_y
_atom_site_fract_z
_atom_site_U_iso_or_equiv
_atom_site_adp_type
_atom_site_occupancy
_atom_site_site_symmetry_order
_atom_site_refinement_flags_posn
_atom_site_refinement_flags_adp
_atom_site_refinement_flags_occupancy
Mg1 Mg 0.5 0.5 0.5 0.0285(3) Uani 1.000000 4 S T P
O1 O 0.14877(9) 0.64877(9) 0.6117(2) 0.0412(6) Uani 1.000000 2 S T P
O2 O 0.38152(8) 0.55512(9) 0.52283(13) 0.0344(4) Uani 1.000000 1 . . .
O3 O 0.5 0.5 0.71338(16) 0.0285(4) Uani 1.000000 2 S T P
O4 O 0.42425(8) 0.69401(9) 0.48503(16) 0.0402(4) Uani 1.000000 1 . . .
O5 O 0.64725(9) 0.52520(10) 0.72250(14) 0.0437(4) Uani 1.000000 1 . . .
O6 O 0.23982(9) 0.53831(9) 0.60850(16) 0.0433(4) Uani 1.000000 1 . . .
O7 O 0.29158(10) 0.67070(10) 0.55159(19) 0.0577(6) Uani 1.000000 1 . . .
O8 O 0.57168(10) 0.51740(10) 0.91755(14) 0.0532(5) Uani 1.000000 1 . . .
B1 B 0.57143(19) 0.51439(16) 0.7812(2) 0.0422(7) Uani 1.000000 1 . . .
B2 B 0.67947(15) 0.50440(17) 0.5903(2) 0.0320(6) Uani 1.000000 1 . . .
B3 B 0.22713(17) 0.61808(14) 0.5914(3) 0.0388(7) Uani 1.000000 1 . . .
B4 B 0.36863(15) 0.63850(14) 0.5221(2) 0.0273(5) Uani 1.000000 1 . . .
B5 B 0.5 0.5 1.0 0.0357(11) Uani 1.000000 4 S T P

loop_
_atom_site_aniso_label
_atom_site_aniso_U_11
_atom_site_aniso_U_22
_atom_site_aniso_U_33
_atom_site_aniso_U_12
_atom_site_aniso_U_13
_atom_site_aniso_U_23
Mg1 0.0276(4) 0.0276(4) 0.0304(7) -0.000000 -0.000000 0.000000
O1 0.0196(7) 0.0196(7) 0.0844(17) 0.0138(9) 0.0106(8) 0.0106(8)
O2 0.0355(8) 0.0313(8) 0.0365(8) -0.0001(6) -0.0026(7) 0.0031(7)
O3 0.0296(12) 0.0275(12) 0.0285(10) 0.0011(12) -0.000000 0.000000
O4 0.0272(8) 0.0370(9) 0.0562(10) 0.0053(7) 0.0066(8) -0.0046(8)
O5 0.0382(9) 0.0568(12) 0.0362(8) -0.0024(8) -0.0014(8) -0.0119(7)
O6 0.0363(9) 0.0362(9) 0.0573(10) 0.0074(7) -0.0017(8) 0.0018(8)
O7 0.0370(10) 0.0317(9) 0.1045(16) 0.0009(8) 0.0322(9) 0.0087(8)
O8 0.0638(12) 0.0648(13) 0.0312(9) 0.0034(10) -0.0082(8) -0.0054(8)
B1 0.063(2) 0.0295(16) 0.0343(14) 0.0083(14) 0.0120(14) -0.0075(12)
B2 0.0358(14) 0.0368(14) 0.0233(13) 0.0104(12) -0.0067(11) -0.0138(13)
B3 0.0426(17) 0.0110(13) 0.0628(18) 0.0023(12) -0.0117(15) 0.0008(12)
B4 0.0373(15) 0.0224(13) 0.0221(13) 0.0049(10) 0.0012(11) 0.0066(11)
B5 0.0369(17) 0.0369(17) 0.033(3) -0.000000 -0.000000 0.000000

loop_
_atom_type_symbol
_atom_type_scat_dispersion_real
_atom_type_scat_dispersion_imag
_atom_type_scat_Cromer_Mann_a1
_atom_type_scat_Cromer_Mann_a2
_atom_type_scat_Cromer_Mann_a3
_atom_type_scat_Cromer_Mann_a4
_atom_type_scat_Cromer_Mann_b1
_atom_type_scat_Cromer_Mann_b2
_atom_type_scat_Cromer_Mann_b3
_atom_type_scat_Cromer_Mann_b4
_atom_type_scat_Cromer_Mann_c
_atom_type_scat_source
_atom_type_scat_dispersion_source
B 0.00156 0.00068 2.05450 1.33260 1.09790 0.70680 23.21850 1.02100 60.34980 0.14030 -0.19320 'International Tables Volume C Table 6.1.1.4 (pp. 500-502)' 'Brennan, Cowan, Rev. Sci. Instrum., 1992, 63, 850'
Mg 0.04992 0.03671 5.42040 2.17350 1.22690 2.30730 2.82750 79.26110 0.38080 7.19370 0.85840 'International Tables Volume C Table 6.1.1.4 (pp. 500-502)' 'Brennan, Cowan, Rev. Sci. Instrum., 1992, 63, 850'
O 0.01085 0.00610 3.04850 2.28680 1.54630 0.86700 13.27710 5.70110 0.32390 32.90890 0.25080 'International Tables Volume C Table 6.1.1.4 (pp. 500-502)' 'Brennan, Cowan, Rev. Sci. Instrum., 1992, 63, 850'

loop_
_exptl_crystal_face_index_h
_exptl_crystal_face_index_k
_exptl_crystal_face_index_l
_exptl_crystal_face_perp_dist
-1 -2 1 0.0264
1 2 0 0.0210
3 3 14 0.0444
22 6 0 0.0247
-21 -4 5 0.0205
7 -4 13 0.0493
17 -14 -1 0.0291
6 7 13 0.0452
17 9 -7 0.0111
-23 1 -1 0.0114
1 -2 -14 0.0038
-13 17 5 0.0085

loop_
_geom_angle_atom_site_label_1
_geom_angle_atom_site_label_2
_geom_angle_atom_site_label_3
_geom_angle
_geom_angle_site_symmetry_1
_geom_angle_site_symmetry_3
_geom_angle_publ_flag
O2 Mg1 O2 167.54(7) . 6_665 ?
O2 Mg1 O2 90.6746(3) 2_566 . ?
O2 Mg1 O2 90.7 2_566 6_665 ?
O2 Mg1 O2 90.6746(3) 3_656 6_665 ?
O2 Mg1 O2 90.7 3_656 . ?
O2 Mg1 O2 167.54(7) 2_566 3_656 ?
O3 Mg1 O2 83.77(4) 3_656 2_566 ?
O3 Mg1 O2 96.23(4) 3_656 6_665 ?
O3 Mg1 O2 96.23(4) . 2_566 ?
O3 Mg1 O2 83.77(4) . . ?
O3 Mg1 O2 83.77(4) 3_656 3_656 ?
O3 Mg1 O2 96.23(4) . 3_656 ?
O3 Mg1 O2 83.77(4) . 6_665 ?
O3 Mg1 O2 96.23(4) 3_656 . ?
O3 Mg1 O3 180.0 3_656 . ?
B3 O1 B3 129.9(3) . 8_455 ?
B2 O2 Mg1 111.33(12) 6_665 6_665 ?
B4 O2 Mg1 123.47(13) . 6_665 ?
B4 O2 B2 121.54(18) . 6_665 ?
B1 O3 Mg1 120.18(13) . . ?
B1 O3 Mg1 120.18(13) 6_665 . ?
B1 O3 B1 119.6(3) 6_665 . ?
B4 O4 B2 126.78(17) . 3_656 ?
B2 O5 B1 132.73(18) . . ?
B3 O6 B2 125.1(2) . 6_665 ?
B4 O7 B3 120.15(18) . . ?
B5 O8 B1 124.27(17) 3_657 . ?
O5 B1 O3 124.1(2) . 6_665 ?
O8 B1 O3 120.7(2) . 6_665 ?
O8 B1 O5 115.1(2) . . ?
O4 B2 O2 112.48(17) 2_566 6_665 ?
O5 B2 O2 108.54(18) . 6_665 ?
O5 B2 O4 111.32(19) . 2_566 ?
O6 B2 O2 109.08(18) 6_665 6_665 ?
O6 B2 O4 107.58(19) 6_665 2_566 ?
O6 B2 O5 107.70(17) 6_665 . ?
O6 B3 O1 118.5(2) . 8_455 ?
O7 B3 O1 120.51(19) . 8_455 ?
O7 B3 O6 121.0(2) . . ?
O4 B4 O2 124.57(19) . . ?
O7 B4 O2 120.6(2) . . ?
O7 B4 O4 114.68(18) . . ?
O8 B5 O8 110.15(12) 6_665 . ?
O8 B5 O8 109.14(6) 2_567 6_665 ?
O8 B5 O8 109.14(6) 2_567 . ?
O8 B5 O8 109.14(6) 3_657 . ?
O8 B5 O8 110.15(12) 2_567 3_657 ?
O8 B5 O8 109.14(6) 3_657 6_665 ?

loop_
_geom_bond_atom_site_label_1
_geom_bond_atom_site_label_2
_geom_bond_distance
_geom_bond_site_symmetry_2
_geom_bond_publ_flag
Mg1 O2 2.1185(14) 6_665 ?
Mg1 O2 2.1185(14) 2_566 ?
Mg1 O2 2.1185(14) . ?
Mg1 O2 2.1185(14) 3_656 ?
Mg1 O3 2.1484(17) . ?
Mg1 O3 2.1484(17) 3_656 ?
O1 B3 1.372(3) 8_455 ?
O1 B3 1.372(3) . ?
O2 B2 1.532(3) 6_665 ?
O2 B4 1.360(3) . ?
O3 B1 1.359(3) 6_665 ?
O3 B1 1.359(3) . ?
O4 B2 1.397(3) 3_656 ?
O4 B4 1.320(3) . ?
O5 B1 1.368(3) . ?
O5 B2 1.468(3) . ?
O6 B2 1.483(3) 6_665 ?
O6 B3 1.313(3) . ?
O7 B3 1.400(3) . ?
O7 B4 1.378(3) . ?
O8 B1 1.374(3) . ?
O8 B5 1.4500(16) 3_657 ?

loop_
_geom_torsion_atom_site_label_1
_geom_torsion_atom_site_label_2
_geom_torsion_atom_site_label_3
_geom_torsion_atom_site_label_4
_geom_torsion
_geom_torsion_site_symmetry_1
_geom_torsion_site_symmetry_2
_geom_torsion_site_symmetry_3
_geom_torsion_site_symmetry_4
_geom_torsion_publ_flag
Mg1 O2 B2 O4 -62.91(12) . 6_665 . 2_566 ?
Mg1 O2 B2 O4 62.91(12) . 3_656 2_566 6_665 ?
Mg1 O2 B2 O4 -62.91(12) . . 6_665 3_656 ?
Mg1 O2 B2 O4 62.91(12) . 2_566 3_656 . ?
Mg1 O2 B2 O5 60.72(11) 2_566 6_665 . . ?
Mg1 O2 B2 O5 60.72(11) 3_656 6_665 . . ?
Mg1 O2 B2 O5 60.72(11) . 6_665 . . ?
Mg1 O2 B2 O5 60.72(11) . . 6_665 6_665 ?
Mg1 O2 B2 O6 177.81(14) 2_566 . 6_665 . ?
Mg1 O2 B2 O6 177.81(14) . 6_665 . 6_665 ?
Mg1 O2 B2 O6 177.81(14) 3_656 . 6_665 . ?
Mg1 O2 B2 O6 177.81(14) . . 6_665 . ?
Mg1 O2 B4 O4 12.21(14) 6_665 . . . ?
Mg1 O2 B4 O4 12.21(14) 3_656 . . . ?
Mg1 O2 B4 O4 12.21(14) . . . . ?
Mg1 O2 B4 O4 12.21(14) 2_566 . . . ?
Mg1 O2 B4 O7 -173.02(16) 6_665 . . . ?
Mg1 O2 B4 O7 -173.02(16) . . . . ?
Mg1 O2 B4 O7 -173.02(16) 2_566 . . . ?
Mg1 O2 B4 O7 -173.02(16) 3_656 . . . ?
Mg1 O3 B1 O5 -3.58(8) . . 6_665 6_665 ?
Mg1 O3 B1 O5 -3.58(8) 2_566 . . . ?
Mg1 O3 B1 O5 -3.58(8) 3_656 6_665 . . ?
Mg1 O3 B1 O5 -3.58(8) . . . . ?
Mg1 O3 B1 O8 177.74(14) 3_656 6_665 . . ?
Mg1 O3 B1 O8 177.74(14) . . 6_665 6_665 ?
Mg1 O3 B1 O8 177.74(14) . . . . ?
Mg1 O3 B1 O8 177.74(14) 2_566 . . . ?
O1 B3 O1 B3 0(200000000000000) . . 8_455 8_455 ?
O1 B3 O6 B2 179.9(2) . . . 6_665 ?
O1 B3 O6 B2 179.9(2) 8_455 . . 6_665 ?
O1 B3 O7 B4 -175.3(2) 8_455 . . . ?
O1 B3 O7 B4 -175.3(2) . . . . ?
O2 B2 O4 B4 -60.5(2) 2_566 3_656 . . ?
O2 B2 O5 B1 -13.6(3) 6_665 . . . ?
O2 B2 O6 B3 -11.0(3) . 6_665 . . ?
O2 B4 O4 B2 17.7(3) . . . 3_656 ?
O2 B4 O7 B3 4.4(3) . . . . ?
O3 B1 O5 B2 -18.6(3) . . . . ?
O3 B1 O5 B2 -18.6(3) 6_665 . . . ?
O3 B1 O8 B5 4.7(3) 6_665 . . 3_657 ?
O3 B1 O8 B5 4.7(3) . . . 3_657 ?
O4 B2 O5 B1 110.7(2) 2_566 . . . ?
O4 B2 O6 B3 -133.3(2) 3_656 6_665 . . ?
O4 B4 O7 B3 179.6(2) . . . . ?
O5 B1 O8 B5 -174.08(14) . . . 3_657 ?
O5 B2 O6 B3 106.6(2) . . 6_665 6_665 ?
O6 B3 O7 B4 3.8(3) . . . . ?
O8 B5 O8 B1 -122.12(16) 3_657 6_665 . . ?
O8 B5 O8 B1 -2.33(15) 6_665 2_567 . . ?
O8 B5 O8 B1 117.47(16) 2_567 . . . ?

loop_
_exptl_oxdiff_crystal_face_indexfrac_h
_exptl_oxdiff_crystal_face_indexfrac_k
_exptl_oxdiff_crystal_face_indexfrac_l
_exptl_oxdiff_crystal_face_x
_exptl_oxdiff_crystal_face_y
_exptl_oxdiff_crystal_face_z
-1.0073 -1.9933 1.0020 -0.0169 -0.1018 0.0631
1.0066 1.9954 -0.0014 0.0224 0.0955 0.0069
2.7081 3.4914 13.9210 0.1570 0.0887 0.9836
21.9554 5.8051 0.2415 0.8783 0.4781 -0.0091
-20.7823 -4.4487 5.0079 -0.8130 -0.4414 0.3798
6.8151 -4.3622 13.2652 0.4093 -0.1975 0.8908
17.4644 -14.4331 -1.0972 0.8873 -0.4214 -0.1872
5.9393 6.7469 13.0326 0.2564 0.2670 0.9290
17.0850 9.3982 -7.2830 0.5917 0.6270 -0.5067
-22.6509 1.2281 -0.7394 -0.9830 -0.1833 0.0091
1.0432 -2.4722 -14.0931 -0.0084 -0.0045 -1.0000
-13.2925 16.8385 4.6810 -0.7142 0.5452 0.4390

loop_
_smtbx_masks_void_nr
_smtbx_masks_void_average_x
_smtbx_masks_void_average_y
_smtbx_masks_void_average_z
_smtbx_masks_void_volume
_smtbx_masks_void_count_electrons
_smtbx_masks_void_content
1 -0.532 -0.624 -0.658 1729.2 515.7 '2 C19H68N9'
